data_4302551
loop_
_publ_author_name
'Vadapalli Chandrasekhar'
'Tapas Senapati'
'E. Carolina Sa\~nudo'
'R. Cl\'erac'

_publ_contact_author_address
;Head, Department of Chemistry
Indian Institute of Technology Kanpur
Kanpur 208016
Uttarpradesh
India
;
_publ_contact_author_email vc@iitk.ac.in
_publ_contact_author_fax '+91-512-259 7436'
_publ_contact_author_name 'Prof. V. Chandrasekhar'
_publ_contact_author_phone '+91-512-259 7259'
_publ_section_title
;
Tri-, Tetra-, and Hexanuclear Copper(II) Phosphonates Containing N-Donor
Chelating Ligands: Synthesis, Structure, Magnetic Properties, and Nuclease
Activity
;
_journal_name_full 'Inorganic Chemistry'
_journal_page_first 6192
_journal_page_last 6204
_journal_paper_doi 10.1021/ic900522u
_journal_volume 48
_journal_year 2009
_chemical_formula_moiety 'C104 H122 Cl4 Cu6 N22 O36 P4'
_chemical_formula_sum 'C104 H122 Cl4 Cu6 N22 O36 P4'
_chemical_formula_weight 2903.16
_chemical_melting_point 285
_chemical_name_common copperphosphonate
_chemical_name_systematic
; 
 ? 
;
_space_group_IT_number 2
_symmetry_cell_setting triclinic
_symmetry_space_group_name_Hall '-P 1'
_symmetry_space_group_name_H-M 'P -1'
_atom_sites_solution_hydrogens geom
_atom_sites_solution_primary direct
_atom_sites_solution_secondary difmap
_audit_creation_method SHELXL-97
_cell_angle_alpha 70.4480(10)
_cell_angle_beta 87.0010(10)
_cell_angle_gamma 65.7410(10)
_cell_formula_units_Z 1
_cell_length_a 13.6524(9)
_cell_length_b 13.7179(9)
_cell_length_c 18.6199(12)
_cell_measurement_reflns_used 4303
_cell_measurement_temperature 293(2)
_cell_measurement_theta_max 27.93
_cell_measurement_theta_min 2.38
_cell_volume 2981.2(3)
_computing_cell_refinement 'Bruker SMART'
_computing_data_collection 'Bruker SMART'
_computing_data_reduction 'Bruker SAINT'
_computing_molecular_graphics 'Bruker SHELXTL'
_computing_publication_material 'Bruker SHELXTL'
_computing_structure_refinement 'Bruker SHELXTL'
_computing_structure_solution 'Bruker SHELXTL'
_diffrn_ambient_temperature 293(2)
_diffrn_measured_fraction_theta_full 0.987
_diffrn_measured_fraction_theta_max 0.987
_diffrn_measurement_device_type 'CCD area detector'
_diffrn_measurement_method 'omega scans'
_diffrn_radiation_monochromator graphite
_diffrn_radiation_source 'fine-focus sealed tube'
_diffrn_radiation_type MoK\a
_diffrn_radiation_wavelength 0.71073
_diffrn_reflns_av_R_equivalents 0.0300
_diffrn_reflns_av_sigmaI/netI 0.0635
_diffrn_reflns_limit_h_max 10
_diffrn_reflns_limit_h_min -16
_diffrn_reflns_limit_k_max 15
_diffrn_reflns_limit_k_min -16
_diffrn_reflns_limit_l_max 22
_diffrn_reflns_limit_l_min -22
_diffrn_reflns_number 15671
_diffrn_reflns_theta_full 25.00
_diffrn_reflns_theta_max 25.00
_diffrn_reflns_theta_min 2.11
_exptl_absorpt_coefficient_mu 1.285
_exptl_absorpt_correction_T_max 0.9109
_exptl_absorpt_correction_T_min 0.8306
_exptl_absorpt_correction_type empirical
_exptl_absorpt_process_details SADABS
_exptl_crystal_colour blue
_exptl_crystal_density_diffrn 1.617
_exptl_crystal_density_method 'not measured'
_exptl_crystal_description block
_exptl_crystal_F_000 1490
_exptl_crystal_size_max 0.15
_exptl_crystal_size_mid 0.10
_exptl_crystal_size_min 0.07
_refine_diff_density_max 2.581
_refine_diff_density_min -1.800
_refine_diff_density_rms 0.137
_refine_ls_extinction_method none
_refine_ls_goodness_of_fit_ref 1.043
_refine_ls_hydrogen_treatment mixed
_refine_ls_matrix_type full
_refine_ls_number_parameters 809
_refine_ls_number_reflns 10384
_refine_ls_number_restraints 0
_refine_ls_restrained_S_all 1.043
_refine_ls_R_factor_all 0.0817
_refine_ls_R_factor_gt 0.0687
_refine_ls_shift/su_max 0.001
_refine_ls_shift/su_mean 0.000
_refine_ls_structure_factor_coef Fsqd
_refine_ls_weighting_details 'calc w=1/[\s^2^(Fo^2^)+(0.0866P)^2^+15.2778P] where P=(Fo^2^+2Fc^2^)/3'
_refine_ls_weighting_scheme calc
_refine_ls_wR_factor_gt 0.1698
_refine_ls_wR_factor_ref 0.1805
_reflns_number_gt 8485
_reflns_number_total 10384
_reflns_threshold_expression >2sigma(I)
_cod_data_source_file ic900522u_si_001_6.cif
_cod_data_source_block Complex-7
_cod_depositor_comments
;
The following automatic conversions were performed:
'_symmetry_cell_setting' value 'Triclinic' changed to 'triclinic'
according to '/home/saulius/struct/CIF-dictionaries/cif_core.dic'
dictionary named 'cif_core.dic' version 2.4.1 from 2010-06-29.

Automatic conversion script
Id: cif_fix_enum 1527 2010-12-29 10:47:43Z saulius 
;
_cod_original_sg_symbol_H-M 'P -1 '
_cod_database_code 4302551

loop_
_symmetry_equiv_pos_as_xyz
'x, y, z'
'-x, -y, -z'

loop_
_atom_site_label
_atom_site_type_symbol
_atom_site_fract_x
_atom_site_fract_y
_atom_site_fract_z
_atom_site_U_iso_or_equiv
_atom_site_adp_type
_atom_site_occupancy
_atom_site_symmetry_multiplicity
_atom_site_calc_flag
_atom_site_refinement_flags
_atom_site_disorder_assembly
_atom_site_disorder_group
Cu1 Cu 0.56381(5) 0.15306(5) 0.34723(3) 0.01118(17) Uani 1 1 d . . .
Cu2 Cu 0.72850(5) -0.00812(5) 0.14680(4) 0.01229(17) Uani 1 1 d . . .
Cu3 Cu 0.74941(5) -0.21641(5) 0.35954(4) 0.01410(17) Uani 1 1 d . . .
Cl1 Cl 0.81289(19) 0.32069(14) 0.69336(10) 0.0456(5) Uani 1 1 d . . .
Cl2 Cl 0.8134(2) 0.4150(3) 0.9759(3) 0.1037(14) Uani 1 1 d . . .
P1 P 0.79073(11) 0.01140(11) 0.29665(7) 0.0108(3) Uani 1 1 d . . .
P2 P 0.54437(11) -0.00138(11) 0.26047(7) 0.0112(3) Uani 1 1 d . . .
O1 O 0.7178(3) 0.0730(3) 0.3470(2) 0.0151(8) Uani 1 1 d . . .
O2 O 0.7474(3) 0.0681(3) 0.2121(2) 0.0139(8) Uani 1 1 d . . .
O3 O 0.8168(3) -0.1154(3) 0.3253(2) 0.0166(8) Uani 1 1 d . . .
O4 O 0.5258(3) 0.1127(3) 0.2664(2) 0.0138(8) Uani 1 1 d . . .
O5 O 0.6061(3) -0.0291(3) 0.1944(2) 0.0144(8) Uani 1 1 d . . .
O6 O 0.5967(3) -0.1004(3) 0.3370(2) 0.0137(8) Uani 1 1 d . . .
O7 O 0.8404(4) -0.2899(4) 0.2690(2) 0.0286(10) Uani 1 1 d . . .
O8 O 0.8346(4) 0.2849(5) 0.6303(3) 0.0434(13) Uani 1 1 d . . .
O9 O 0.7558(5) 0.4404(4) 0.6711(3) 0.0572(17) Uani 1 1 d . . .
O10 O 0.9231(5) 0.2956(6) 0.7266(4) 0.0704(19) Uani 1 1 d . . .
O11 O 0.7657(6) 0.2620(5) 0.7479(4) 0.085(3) Uani 1 1 d . . .
O12 O 0.8053(13) 0.375(3) 1.0557(14) 0.369(19) Uani 1 1 d . . .
O13 O 0.9108(10) 0.3852(13) 0.9711(14) 0.289(13) Uani 1 1 d . . .
O14 O 0.7783(19) 0.3602(12) 0.9495(10) 0.266(11) Uani 1 1 d . . .
O15 O 0.7502(11) 0.5296(13) 0.9427(16) 0.268(12) Uani 1 1 d . . .
O19 O 0.1912(15) 0.4721(16) 0.2062(10) 0.238(8) Uani 1 1 d . . .
O21 O 0.8665(6) 0.5158(5) 0.2409(3) 0.0645(19) Uani 1 1 d . . .
H21 H 0.9256 0.4809 0.2283 0.097 Uiso 1 1 calc R . .
O27 O 0.0534(9) 0.4105(9) 0.1917(6) 0.119(3) Uani 1 1 d . . .
H27 H 0.0946 0.4421 0.1814 0.179 Uiso 1 1 calc R . .
N1 N 0.5990(4) 0.1808(4) 0.4403(2) 0.0143(9) Uani 1 1 d . . .
N2 N 0.4701(4) 0.1287(4) 0.5131(3) 0.0140(9) Uani 1 1 d . . .
N3 N 0.4124(4) 0.1853(4) 0.3825(3) 0.0152(10) Uani 1 1 d . . .
N4 N 0.7388(4) -0.1168(4) 0.0923(2) 0.0163(10) Uani 1 1 d . . .
N5 N 0.9283(5) -0.1927(6) 0.0982(3) 0.0421(18) Uani 1 1 d . . .
N6 N 0.8677(4) -0.0096(5) 0.1048(3) 0.0287(13) Uani 1 1 d . . .
N7 N 0.6929(4) -0.3346(4) 0.3872(3) 0.0227(11) Uani 1 1 d . . .
N8 N 0.7598(5) -0.4121(5) 0.5174(3) 0.0281(13) Uani 1 1 d . . .
N9 N 0.8650(4) -0.3179(4) 0.4504(3) 0.0165(10) Uani 1 1 d . . .
N10 N 0.5419(4) 0.3245(4) 0.2632(3) 0.0157(10) Uani 1 1 d . . .
N11 N 0.3755(4) 0.8485(4) -0.0468(3) 0.0194(10) Uani 1 1 d . . .
C1 C 0.6823(4) 0.2110(5) 0.4376(3) 0.0168(12) Uani 1 1 d . . .
H1 H 0.7138 0.2253 0.3919 0.020 Uiso 1 1 calc R . .
C2 C 0.7223(5) 0.2216(5) 0.4992(3) 0.0236(13) Uani 1 1 d . . .
H2 H 0.7806 0.2409 0.4954 0.028 Uiso 1 1 calc R . .
C3 C 0.6749(5) 0.2032(5) 0.5672(3) 0.0248(13) Uani 1 1 d . . .
H3 H 0.7004 0.2104 0.6097 0.030 Uiso 1 1 calc R . .
C4 C 0.5897(5) 0.1743(5) 0.5703(3) 0.0200(12) Uani 1 1 d . . .
H4 H 0.5557 0.1624 0.6150 0.024 Uiso 1 1 calc R . .
C5 C 0.5539(4) 0.1627(4) 0.5057(3) 0.0143(11) Uani 1 1 d . . .
C6 C 0.3963(4) 0.1471(4) 0.4563(3) 0.0150(11) Uani 1 1 d . . .
C7 C 0.3054(4) 0.1252(5) 0.4788(3) 0.0182(12) Uani 1 1 d . . .
H7 H 0.2995 0.0908 0.5302 0.022 Uiso 1 1 calc R . .
C8 C 0.2263(5) 0.1553(5) 0.4239(4) 0.0232(13) Uani 1 1 d . . .
H8 H 0.1650 0.1424 0.4375 0.028 Uiso 1 1 calc R . .
C9 C 0.2373(5) 0.2055(5) 0.3473(3) 0.0220(13) Uani 1 1 d . . .
H9 H 0.1826 0.2297 0.3092 0.026 Uiso 1 1 calc R . .
C10 C 0.3304(4) 0.2182(5) 0.3295(3) 0.0182(12) Uani 1 1 d . . .
H10 H 0.3381 0.2511 0.2782 0.022 Uiso 1 1 calc R . .
C11 C 0.6467(6) -0.1215(6) 0.0742(3) 0.0266(14) Uani 1 1 d . . .
H11 H 0.5814 -0.0665 0.0798 0.032 Uiso 1 1 calc R . .
C12 C 0.6441(7) -0.2021(7) 0.0484(4) 0.043(2) Uani 1 1 d . . .
H12 H 0.5787 -0.2018 0.0364 0.051 Uiso 1 1 calc R . .
C13 C 0.7410(9) -0.2848(6) 0.0401(4) 0.050(2) Uani 1 1 d . . .
H13 H 0.7415 -0.3413 0.0229 0.060 Uiso 1 1 calc R . .
C14 C 0.8342(8) -0.2824(6) 0.0575(4) 0.045(2) Uani 1 1 d . . .
H14 H 0.8997 -0.3379 0.0528 0.054 Uiso 1 1 calc R . .
C15 C 0.8325(5) -0.1958(5) 0.0828(3) 0.0286(15) Uani 1 1 d . . .
C16 C 0.9479(5) -0.1030(7) 0.0994(4) 0.0360(18) Uani 1 1 d . . .
C17 C 1.0540(6) -0.1093(10) 0.0923(4) 0.062(3) Uani 1 1 d . . .
H17 H 1.1108 -0.1759 0.0912 0.075 Uiso 1 1 calc R . .
C18 C 1.0712(8) -0.0164(13) 0.0871(5) 0.082(4) Uani 1 1 d . . .
H18 H 1.1406 -0.0196 0.0830 0.099 Uiso 1 1 calc R . .
C19 C 0.9858(8) 0.0831(11) 0.0880(5) 0.066(3) Uani 1 1 d . . .
H19 H 0.9958 0.1484 0.0818 0.079 Uiso 1 1 calc R . .
C20 C 0.8879(7) 0.0817(8) 0.0982(4) 0.042(2) Uani 1 1 d . . .
H20 H 0.8309 0.1472 0.1008 0.051 Uiso 1 1 calc R . .
C21 C 0.9562(5) -0.3021(5) 0.4505(3) 0.0193(12) Uani 1 1 d . . .
H21A H 0.9697 -0.2559 0.4054 0.023 Uiso 1 1 calc R . .
C22 C 1.0300(5) -0.3499(5) 0.5132(4) 0.0265(14) Uani 1 1 d . . .
H22 H 1.0920 -0.3368 0.5105 0.032 Uiso 1 1 calc R . .
C23 C 1.0103(5) -0.4183(5) 0.5808(4) 0.0288(15) Uani 1 1 d . . .
H23 H 1.0578 -0.4501 0.6247 0.035 Uiso 1 1 calc R . .
C24 C 0.9201(6) -0.4381(5) 0.5817(3) 0.0302(15) Uani 1 1 d . . .
H24 H 0.9055 -0.4840 0.6265 0.036 Uiso 1 1 calc R . .
C25 C 0.8495(5) -0.3887(5) 0.5147(3) 0.0218(13) Uani 1 1 d . . .
C26 C 0.7008(5) -0.4081(5) 0.4580(4) 0.0287(15) Uani 1 1 d . . .
C27 C 0.6454(6) -0.4786(6) 0.4740(5) 0.0412(19) Uani 1 1 d . . .
H27A H 0.6491 -0.5268 0.5238 0.049 Uiso 1 1 calc R . .
C28 C 0.5870(6) -0.4758(6) 0.4164(5) 0.046(2) Uani 1 1 d . . .
H28 H 0.5510 -0.5229 0.4262 0.055 Uiso 1 1 calc R . .
C29 C 0.5808(6) -0.4018(6) 0.3421(5) 0.0431(19) Uani 1 1 d . . .
H29 H 0.5411 -0.3989 0.3018 0.052 Uiso 1 1 calc R . .
C30 C 0.6345(5) -0.3340(5) 0.3305(4) 0.0318(15) Uani 1 1 d . . .
H30 H 0.6308 -0.2850 0.2811 0.038 Uiso 1 1 calc R . .
C31 C 0.4112(4) 0.0092(4) 0.2413(3) 0.0137(11) Uani 1 1 d . . .
H31 H 0.3714 0.0188 0.2856 0.016 Uiso 1 1 calc R . .
C32 C 0.3458(5) 0.1118(5) 0.1698(3) 0.0214(13) Uani 1 1 d . . .
H32A H 0.3117 0.1809 0.1822 0.026 Uiso 1 1 calc R . .
H32B H 0.3918 0.1232 0.1293 0.026 Uiso 1 1 calc R . .
C33 C 0.2605(6) 0.0795(6) 0.1457(4) 0.0362(17) Uani 1 1 d . . .
H33A H 0.1890 0.1289 0.1535 0.043 Uiso 1 1 calc R . .
H33B H 0.2619 0.0875 0.0919 0.043 Uiso 1 1 calc R . .
C34 C 0.2868(6) -0.0408(6) 0.1937(4) 0.0364(17) Uani 1 1 d . . .
H34A H 0.2774 -0.0818 0.1630 0.044 Uiso 1 1 calc R . .
H34B H 0.2405 -0.0443 0.2349 0.044 Uiso 1 1 calc R . .
C35 C 0.4044(4) -0.0912(5) 0.2256(3) 0.0172(12) Uani 1 1 d . . .
H35A H 0.4530 -0.1137 0.1884 0.021 Uiso 1 1 calc R . .
H35B H 0.4206 -0.1564 0.2722 0.021 Uiso 1 1 calc R . .
C36 C 0.9180(4) 0.0208(5) 0.3055(3) 0.0150(11) Uani 1 1 d . . .
H36 H 0.9688 -0.0226 0.2766 0.018 Uiso 1 1 calc R . .
C37 C 0.9090(5) 0.1437(5) 0.2739(3) 0.0193(12) Uani 1 1 d . . .
H37A H 0.9140 0.1675 0.2190 0.023 Uiso 1 1 calc R . .
H37B H 0.8414 0.1964 0.2844 0.023 Uiso 1 1 calc R . .
C38 C 1.0051(6) 0.1372(6) 0.3167(4) 0.0374(17) Uani 1 1 d . . .
H38A H 1.0707 0.1085 0.2929 0.045 Uiso 1 1 calc R . .
H38B H 0.9929 0.2116 0.3176 0.045 Uiso 1 1 calc R . .
C39 C 1.0124(6) 0.0571(6) 0.3956(4) 0.0394(18) Uani 1 1 d . . .
H39A H 0.9695 0.0984 0.4278 0.047 Uiso 1 1 calc R . .
H39B H 1.0868 0.0167 0.4182 0.047 Uiso 1 1 calc R . .
C40 C 0.9695(5) -0.0270(5) 0.3887(3) 0.0211(13) Uani 1 1 d . . .
H40A H 0.9161 -0.0325 0.4245 0.025 Uiso 1 1 calc R . .
H40B H 1.0279 -0.1021 0.3994 0.025 Uiso 1 1 calc R . .
C41 C 0.4555(5) 0.4187(5) 0.2618(3) 0.0236(13) Uani 1 1 d . . .
H41 H 0.4131 0.4144 0.3024 0.028 Uiso 1 1 calc R . .
C42 C 0.4261(5) 0.5222(5) 0.2030(3) 0.0247(14) Uani 1 1 d . . .
H42 H 0.3648 0.5851 0.2044 0.030 Uiso 1 1 calc R . .
C43 C 0.4884(4) 0.5319(5) 0.1422(3) 0.0170(12) Uani 1 1 d . . .
C44 C 0.5797(4) 0.4348(5) 0.1444(3) 0.0166(11) Uani 1 1 d . . .
H44 H 0.6254 0.4378 0.1057 0.020 Uiso 1 1 calc R . .
C45 C 0.6020(4) 0.3339(5) 0.2043(3) 0.0169(12) Uani 1 1 d . . .
H45 H 0.6619 0.2692 0.2037 0.020 Uiso 1 1 calc R . .
C46 C 0.4554(4) 0.6412(4) 0.0774(3) 0.0156(11) Uani 1 1 d . . .
C47 C 0.3864(6) 0.7430(5) 0.0862(3) 0.0305(16) Uani 1 1 d . . .
H47 H 0.3650 0.7439 0.1343 0.037 Uiso 1 1 calc R . .
C48 C 0.3492(6) 0.8427(5) 0.0244(3) 0.0322(16) Uani 1 1 d . . .
H48 H 0.3034 0.9095 0.0324 0.039 Uiso 1 1 calc R . .
C49 C 0.4456(4) 0.7529(5) -0.0558(3) 0.0153(11) Uani 1 1 d . . .
H49 H 0.4676 0.7557 -0.1043 0.018 Uiso 1 1 calc R . .
C50 C 0.4880(4) 0.6477(4) 0.0043(3) 0.0145(11) Uani 1 1 d . . .
H50 H 0.5375 0.5829 -0.0044 0.017 Uiso 1 1 calc R . .
C52 C 0.0414(9) 0.3780(9) 0.1332(8) 0.085(4) Uani 1 1 d . . .
H52A H -0.0064 0.4430 0.0922 0.128 Uiso 1 1 calc R . .
H52B H 0.0115 0.3227 0.1504 0.128 Uiso 1 1 calc R . .
H52C H 0.1104 0.3450 0.1153 0.128 Uiso 1 1 calc R . .
C53 C 0.7894(9) 0.4837(8) 0.2193(5) 0.065(3) Uani 1 1 d . . .
H53A H 0.7856 0.4216 0.2610 0.098 Uiso 1 1 calc R . .
H53B H 0.8104 0.4605 0.1755 0.098 Uiso 1 1 calc R . .
H53C H 0.7200 0.5473 0.2066 0.098 Uiso 1 1 calc R . .
H100 H 0.448(5) 0.116(6) 0.559(4) 0.030(19) Uiso 1 1 d . . .
H101 H 0.978(6) -0.247(6) 0.096(4) 0.03(2) Uiso 1 1 d . . .
H102 H 0.752(6) -0.447(6) 0.558(4) 0.03(2) Uiso 1 1 d . . .

loop_
_atom_site_aniso_label
_atom_site_aniso_U_11
_atom_site_aniso_U_22
_atom_site_aniso_U_33
_atom_site_aniso_U_23
_atom_site_aniso_U_13
_atom_site_aniso_U_12
Cu1 0.0123(3) 0.0116(3) 0.0108(3) -0.0040(3) 0.0021(2) -0.0062(3)
Cu2 0.0124(3) 0.0153(3) 0.0116(3) -0.0059(3) 0.0035(2) -0.0074(3)
Cu3 0.0132(3) 0.0094(3) 0.0192(4) -0.0022(3) 0.0008(3) -0.0062(3)
Cl1 0.0867(15) 0.0233(8) 0.0259(9) -0.0062(7) 0.0161(9) -0.0252(9)
Cl2 0.0489(14) 0.131(3) 0.225(4) -0.154(3) 0.084(2) -0.0609(17)
P1 0.0116(7) 0.0102(7) 0.0111(7) -0.0025(5) 0.0012(5) -0.0059(5)
P2 0.0108(7) 0.0137(7) 0.0103(6) -0.0036(5) 0.0012(5) -0.0068(5)
O1 0.0092(18) 0.019(2) 0.0154(19) -0.0060(16) 0.0000(15) -0.0039(16)
O2 0.0172(19) 0.0146(19) 0.0121(18) -0.0037(15) 0.0027(15) -0.0096(16)
O3 0.0108(19) 0.0113(19) 0.023(2) -0.0014(16) -0.0004(15) -0.0037(15)
O4 0.0110(18) 0.0158(19) 0.0138(18) -0.0043(15) 0.0006(14) -0.0053(15)
O5 0.0160(19) 0.0174(19) 0.0139(19) -0.0061(16) 0.0040(15) -0.0105(16)
O6 0.0119(18) 0.0158(19) 0.0130(18) -0.0036(15) 0.0016(15) -0.0066(15)
O7 0.039(3) 0.023(2) 0.021(2) -0.0076(18) 0.0056(19) -0.011(2)
O8 0.038(3) 0.058(3) 0.052(3) -0.035(3) 0.016(2) -0.026(3)
O9 0.067(4) 0.027(3) 0.056(4) -0.006(2) 0.035(3) -0.009(3)
O10 0.054(4) 0.103(6) 0.057(4) -0.018(4) -0.010(3) -0.042(4)
O11 0.107(6) 0.032(3) 0.081(5) -0.003(3) 0.061(4) -0.017(3)
O12 0.115(12) 0.70(5) 0.36(3) -0.41(4) 0.104(16) -0.07(2)
O13 0.080(9) 0.149(12) 0.54(3) -0.001(17) 0.064(14) -0.049(8)
O14 0.47(3) 0.133(11) 0.219(16) -0.032(11) -0.147(18) -0.151(16)
O15 0.111(10) 0.171(13) 0.59(4) -0.28(2) 0.066(16) -0.017(9)
O19 0.26(2) 0.228(18) 0.210(17) -0.014(14) 0.002(15) -0.130(16)
O21 0.112(5) 0.033(3) 0.045(3) -0.016(3) -0.025(4) -0.021(3)
O27 0.115(8) 0.093(7) 0.125(8) -0.031(6) -0.054(6) -0.018(6)
N1 0.016(2) 0.016(2) 0.014(2) -0.0052(19) 0.0039(18) -0.0099(19)
N2 0.016(2) 0.014(2) 0.012(2) -0.0031(19) 0.0045(19) -0.0078(19)
N3 0.013(2) 0.017(2) 0.015(2) -0.0070(19) 0.0024(18) -0.0059(19)
N4 0.023(3) 0.015(2) 0.011(2) -0.0042(19) 0.0017(19) -0.009(2)
N5 0.017(3) 0.050(4) 0.035(3) -0.023(3) -0.001(2) 0.016(3)
N6 0.018(3) 0.059(4) 0.024(3) -0.027(3) 0.014(2) -0.021(3)
N7 0.016(2) 0.017(2) 0.038(3) -0.009(2) 0.003(2) -0.009(2)
N8 0.033(3) 0.022(3) 0.024(3) 0.003(2) 0.008(2) -0.014(2)
N9 0.020(2) 0.012(2) 0.018(2) -0.0053(19) 0.0024(19) -0.0055(19)
N10 0.021(2) 0.011(2) 0.015(2) -0.0033(18) -0.0003(19) -0.0076(19)
N11 0.026(3) 0.015(2) 0.014(2) -0.0013(19) 0.007(2) -0.008(2)
C1 0.018(3) 0.018(3) 0.020(3) -0.008(2) 0.007(2) -0.012(2)
C2 0.023(3) 0.029(3) 0.029(3) -0.010(3) 0.002(3) -0.020(3)
C3 0.027(3) 0.027(3) 0.022(3) -0.007(3) -0.006(3) -0.013(3)
C4 0.027(3) 0.024(3) 0.013(3) -0.009(2) 0.007(2) -0.014(3)
C5 0.015(3) 0.009(2) 0.014(3) -0.003(2) 0.003(2) -0.002(2)
C6 0.016(3) 0.011(3) 0.017(3) -0.005(2) 0.003(2) -0.004(2)
C7 0.021(3) 0.016(3) 0.021(3) -0.009(2) 0.009(2) -0.010(2)
C8 0.018(3) 0.026(3) 0.035(4) -0.018(3) 0.007(3) -0.012(3)
C9 0.017(3) 0.027(3) 0.022(3) -0.013(3) 0.000(2) -0.005(3)
C10 0.017(3) 0.024(3) 0.014(3) -0.007(2) 0.000(2) -0.008(2)
C11 0.042(4) 0.032(4) 0.013(3) -0.009(3) 0.009(3) -0.023(3)
C12 0.081(6) 0.055(5) 0.022(3) -0.016(3) 0.013(4) -0.055(5)
C13 0.112(8) 0.027(4) 0.022(4) -0.013(3) 0.007(4) -0.037(5)
C14 0.082(6) 0.015(3) 0.022(4) -0.008(3) 0.005(4) -0.003(4)
C15 0.039(4) 0.019(3) 0.013(3) -0.004(2) 0.002(3) 0.001(3)
C16 0.022(3) 0.069(5) 0.017(3) -0.021(3) 0.006(3) -0.015(3)
C17 0.016(4) 0.137(9) 0.020(4) -0.030(5) 0.004(3) -0.016(5)
C18 0.049(6) 0.216(15) 0.025(4) -0.048(6) 0.017(4) -0.092(8)
C19 0.067(6) 0.160(11) 0.041(5) -0.065(6) 0.039(5) -0.092(7)
C20 0.059(5) 0.086(6) 0.024(4) -0.037(4) 0.026(3) -0.059(5)
C21 0.021(3) 0.012(3) 0.024(3) -0.005(2) 0.001(2) -0.007(2)
C22 0.026(3) 0.020(3) 0.033(4) -0.009(3) -0.006(3) -0.009(3)
C23 0.039(4) 0.020(3) 0.024(3) -0.007(3) -0.010(3) -0.009(3)
C24 0.044(4) 0.021(3) 0.014(3) 0.000(2) 0.004(3) -0.009(3)
C25 0.031(3) 0.012(3) 0.021(3) -0.004(2) 0.006(3) -0.010(3)
C26 0.018(3) 0.013(3) 0.047(4) -0.001(3) 0.014(3) -0.006(2)
C27 0.028(4) 0.020(3) 0.067(5) 0.000(3) 0.003(4) -0.014(3)
C28 0.030(4) 0.023(4) 0.082(6) -0.008(4) 0.005(4) -0.018(3)
C29 0.026(4) 0.034(4) 0.075(6) -0.022(4) -0.011(4) -0.013(3)
C30 0.027(3) 0.022(3) 0.049(4) -0.011(3) -0.002(3) -0.014(3)
C31 0.013(3) 0.016(3) 0.015(3) -0.007(2) 0.001(2) -0.008(2)
C32 0.017(3) 0.025(3) 0.022(3) -0.005(3) -0.004(2) -0.011(3)
C33 0.029(4) 0.033(4) 0.040(4) 0.005(3) -0.016(3) -0.018(3)
C34 0.032(4) 0.037(4) 0.049(4) -0.022(3) -0.006(3) -0.016(3)
C35 0.018(3) 0.021(3) 0.017(3) -0.010(2) 0.001(2) -0.009(2)
C36 0.013(3) 0.016(3) 0.018(3) -0.006(2) 0.004(2) -0.008(2)
C37 0.023(3) 0.020(3) 0.019(3) -0.004(2) 0.001(2) -0.016(3)
C38 0.038(4) 0.029(4) 0.048(4) -0.005(3) -0.008(3) -0.022(3)
C39 0.050(5) 0.029(4) 0.044(4) -0.002(3) -0.023(3) -0.026(3)
C40 0.019(3) 0.021(3) 0.025(3) -0.006(3) -0.001(2) -0.011(2)
C41 0.027(3) 0.017(3) 0.020(3) -0.003(2) 0.012(3) -0.006(3)
C42 0.025(3) 0.014(3) 0.026(3) -0.004(2) 0.011(3) -0.002(2)
C43 0.018(3) 0.017(3) 0.015(3) -0.004(2) 0.001(2) -0.007(2)
C44 0.019(3) 0.014(3) 0.015(3) -0.004(2) 0.002(2) -0.007(2)
C45 0.017(3) 0.014(3) 0.019(3) -0.005(2) 0.000(2) -0.006(2)
C46 0.018(3) 0.012(3) 0.013(3) 0.000(2) -0.001(2) -0.006(2)
C47 0.046(4) 0.015(3) 0.017(3) -0.005(2) 0.011(3) -0.002(3)
C48 0.046(4) 0.013(3) 0.021(3) -0.002(3) 0.017(3) -0.001(3)
C49 0.020(3) 0.016(3) 0.013(3) -0.005(2) 0.005(2) -0.011(2)
C50 0.017(3) 0.008(2) 0.018(3) -0.006(2) 0.002(2) -0.004(2)
C52 0.069(7) 0.048(6) 0.120(10) -0.006(6) 0.003(7) -0.024(5)
C53 0.110(8) 0.049(5) 0.047(5) -0.022(4) 0.000(5) -0.038(6)

loop_
_atom_type_symbol
_atom_type_description
_atom_type_scat_dispersion_real
_atom_type_scat_dispersion_imag
_atom_type_scat_source
C C 0.0033 0.0016 'International Tables Vol C Tables 4.2.6.8 and 6.1.1.4'
H H 0.0000 0.0000 'International Tables Vol C Tables 4.2.6.8 and 6.1.1.4'
N N 0.0061 0.0033 'International Tables Vol C Tables 4.2.6.8 and 6.1.1.4'
O O 0.0106 0.0060 'International Tables Vol C Tables 4.2.6.8 and 6.1.1.4'
P P 0.1023 0.0942 'International Tables Vol C Tables 4.2.6.8 and 6.1.1.4'
Cl Cl 0.1484 0.1585 'International Tables Vol C Tables 4.2.6.8 and 6.1.1.4'
Cu Cu 0.3201 1.2651 'International Tables Vol C Tables 4.2.6.8 and 6.1.1.4'

loop_
_geom_angle_atom_site_label_1
_geom_angle_atom_site_label_2
_geom_angle_atom_site_label_3
_geom_angle
_geom_angle_site_symmetry_1
_geom_angle_site_symmetry_3
_geom_angle_publ_flag
O4 Cu1 O1 95.10(15) . . ?
O4 Cu1 N1 173.23(17) . . ?
O1 Cu1 N1 86.34(17) . . ?
O4 Cu1 N3 89.80(16) . . ?
O1 Cu1 N3 158.71(17) . . ?
N1 Cu1 N3 86.54(18) . . ?
O4 Cu1 N10 90.71(16) . . ?
O1 Cu1 N10 98.45(16) . . ?
N1 Cu1 N10 95.63(17) . . ?
N3 Cu1 N10 102.19(17) . . ?
O5 Cu2 O2 94.66(15) . . ?
O5 Cu2 N6 172.1(2) . . ?
O2 Cu2 N6 87.62(18) . . ?
O5 Cu2 N4 89.22(17) . . ?
O2 Cu2 N4 167.28(17) . . ?
N6 Cu2 N4 87.0(2) . . ?
O5 Cu2 N11 94.09(16) . 2_665 ?
O2 Cu2 N11 97.68(16) . 2_665 ?
N6 Cu2 N11 93.1(2) . 2_665 ?
N4 Cu2 N11 94.11(17) . 2_665 ?
O3 Cu3 N7 171.97(19) . . ?
O3 Cu3 O6 97.88(15) . . ?
N7 Cu3 O6 87.68(17) . . ?
O3 Cu3 N9 91.10(17) . . ?
N7 Cu3 N9 88.3(2) . . ?
O6 Cu3 N9 139.73(16) . . ?
O3 Cu3 O7 83.94(16) . . ?
N7 Cu3 O7 88.21(19) . . ?
O6 Cu3 O7 121.72(15) . . ?
N9 Cu3 O7 98.16(17) . . ?
O11 Cl1 O8 113.0(4) . . ?
O11 Cl1 O9 113.4(4) . . ?
O8 Cl1 O9 111.7(4) . . ?
O11 Cl1 O10 109.4(5) . . ?
O8 Cl1 O10 103.9(4) . . ?
O9 Cl1 O10 104.6(4) . . ?
O13 Cl2 O14 111.1(15) . . ?
O13 Cl2 O15 115.8(10) . . ?
O14 Cl2 O15 109.2(11) . . ?
O13 Cl2 O12 103.9(13) . . ?
O14 Cl2 O12 104.2(15) . . ?
O15 Cl2 O12 112.0(12) . . ?
O1 P1 O3 112.6(2) . . ?
O1 P1 O2 112.8(2) . . ?
O3 P1 O2 111.6(2) . . ?
O1 P1 C36 105.8(2) . . ?
O3 P1 C36 106.0(2) . . ?
O2 P1 C36 107.6(2) . . ?
O5 P2 O4 115.6(2) . . ?
O5 P2 O6 110.5(2) . . ?
O4 P2 O6 111.6(2) . . ?
O5 P2 C31 105.3(2) . . ?
O4 P2 C31 105.2(2) . . ?
O6 P2 C31 108.0(2) . . ?
P1 O1 Cu1 135.2(2) . . ?
P1 O2 Cu2 125.6(2) . . ?
P1 O3 Cu3 141.2(2) . . ?
P2 O4 Cu1 132.2(2) . . ?
P2 O5 Cu2 135.0(2) . . ?
P2 O6 Cu3 126.5(2) . . ?
C5 N1 C1 117.7(5) . . ?
C5 N1 Cu1 125.7(4) . . ?
C1 N1 Cu1 116.4(4) . . ?
C6 N2 C5 128.4(5) . . ?
C6 N3 C10 117.5(5) . . ?
C6 N3 Cu1 122.2(4) . . ?
C10 N3 Cu1 117.9(4) . . ?
C15 N4 C11 117.5(5) . . ?
C15 N4 Cu2 123.8(4) . . ?
C11 N4 Cu2 118.0(4) . . ?
C16 N5 C15 129.6(6) . . ?
C16 N6 C20 118.8(6) . . ?
C16 N6 Cu2 122.9(5) . . ?
C20 N6 Cu2 116.6(5) . . ?
C26 N7 C30 118.2(6) . . ?
C26 N7 Cu3 125.4(4) . . ?
C30 N7 Cu3 116.3(4) . . ?
C26 N8 C25 128.5(5) . . ?
C25 N9 C21 117.1(5) . . ?
C25 N9 Cu3 123.5(4) . . ?
C21 N9 Cu3 118.7(4) . . ?
C41 N10 C45 116.8(5) . . ?
C41 N10 Cu1 120.6(4) . . ?
C45 N10 Cu1 121.4(4) . . ?
C49 N11 C48 117.0(5) . . ?
C49 N11 Cu2 123.4(4) . 2_665 ?
C48 N11 Cu2 118.1(4) . 2_665 ?
N1 C1 C2 122.9(5) . . ?
C1 C2 C3 119.4(5) . . ?
C4 C3 C2 118.3(5) . . ?
C3 C4 C5 119.6(5) . . ?
N1 C5 N2 120.8(5) . . ?
N1 C5 C4 122.2(5) . . ?
N2 C5 C4 117.1(5) . . ?
N3 C6 N2 120.1(5) . . ?
N3 C6 C7 121.9(5) . . ?
N2 C6 C7 118.0(5) . . ?
C8 C7 C6 118.6(5) . . ?
C7 C8 C9 119.8(6) . . ?
C10 C9 C8 118.3(5) . . ?
N3 C10 C9 123.4(5) . . ?
N4 C11 C12 123.6(7) . . ?
C11 C12 C13 118.7(8) . . ?
C14 C13 C12 119.1(7) . . ?
C13 C14 C15 120.0(7) . . ?
N4 C15 N5 119.7(6) . . ?
N4 C15 C14 121.0(7) . . ?
N5 C15 C14 119.3(6) . . ?
N6 C16 N5 120.5(6) . . ?
N6 C16 C17 120.4(8) . . ?
N5 C16 C17 119.1(8) . . ?
C18 C17 C16 118.8(9) . . ?
C17 C18 C19 120.3(8) . . ?
C20 C19 C18 117.7(10) . . ?
C19 C20 N6 123.8(9) . . ?
N9 C21 C22 123.9(6) . . ?
C21 C22 C23 118.4(6) . . ?
C24 C23 C22 118.9(6) . . ?
C23 C24 C25 119.5(6) . . ?
N9 C25 N8 120.0(6) . . ?
N9 C25 C24 122.0(6) . . ?
N8 C25 C24 118.0(5) . . ?
N7 C26 N8 120.2(6) . . ?
N7 C26 C27 121.2(7) . . ?
N8 C26 C27 118.6(6) . . ?
C28 C27 C26 119.4(7) . . ?
C27 C28 C29 119.7(7) . . ?
C30 C29 C28 118.2(7) . . ?
N7 C30 C29 123.3(7) . . ?
C35 C31 C32 102.6(4) . . ?
C35 C31 P2 117.3(4) . . ?
C32 C31 P2 113.4(4) . . ?
C33 C32 C31 104.4(5) . . ?
C34 C33 C32 107.6(5) . . ?
C33 C34 C35 105.6(5) . . ?
C34 C35 C31 102.0(5) . . ?
C37 C36 C40 104.9(4) . . ?
C37 C36 P1 113.6(4) . . ?
C40 C36 P1 114.0(4) . . ?
C38 C37 C36 103.6(5) . . ?
C39 C38 C37 104.6(5) . . ?
C38 C39 C40 107.1(5) . . ?
C39 C40 C36 106.0(5) . . ?
N10 C41 C42 123.4(5) . . ?
C43 C42 C41 119.7(5) . . ?
C42 C43 C44 117.1(5) . . ?
C42 C43 C46 120.2(5) . . ?
C44 C43 C46 122.7(5) . . ?
C45 C44 C43 119.6(5) . . ?
N10 C45 C44 123.3(5) . . ?
C47 C46 C50 116.3(5) . . ?
C47 C46 C43 120.9(5) . . ?
C50 C46 C43 122.7(5) . . ?
C48 C47 C46 120.5(5) . . ?
N11 C48 C47 123.4(6) . . ?
N11 C49 C50 123.1(5) . . ?
C46 C50 C49 119.4(5) . . ?

loop_
_geom_bond_atom_site_label_1
_geom_bond_atom_site_label_2
_geom_bond_distance
_geom_bond_site_symmetry_2
_geom_bond_publ_flag
Cu1 O4 1.928(4) . ?
Cu1 O1 1.931(4) . ?
Cu1 N1 2.015(4) . ?
Cu1 N3 2.050(4) . ?
Cu1 N10 2.252(4) . ?
Cu2 O5 1.932(4) . ?
Cu2 O2 1.934(4) . ?
Cu2 N6 2.012(5) . ?
Cu2 N4 2.024(4) . ?
Cu2 N11 2.296(5) 2_665 ?
Cu3 O3 1.888(4) . ?
Cu3 N7 1.979(5) . ?
Cu3 O6 1.994(4) . ?
Cu3 N9 2.047(5) . ?
Cu3 O7 2.301(4) . ?
Cl1 O11 1.380(6) . ?
Cl1 O8 1.392(5) . ?
Cl1 O9 1.415(5) . ?
Cl1 O10 1.515(6) . ?
Cl2 O13 1.228(12) . ?
Cl2 O14 1.266(12) . ?
Cl2 O15 1.374(17) . ?
Cl2 O12 1.42(3) . ?
P1 O1 1.525(4) . ?
P1 O3 1.526(4) . ?
P1 O2 1.528(4) . ?
P1 C36 1.815(5) . ?
P2 O5 1.520(4) . ?
P2 O4 1.521(4) . ?
P2 O6 1.549(4) . ?
P2 C31 1.808(5) . ?
O21 C53 1.417(11) . ?
O27 C52 1.348(14) . ?
N1 C5 1.329(7) . ?
N1 C1 1.356(7) . ?
N2 C6 1.386(7) . ?
N2 C5 1.388(7) . ?
N3 C6 1.338(7) . ?
N3 C10 1.355(7) . ?
N4 C15 1.345(8) . ?
N4 C11 1.350(8) . ?
N5 C16 1.369(11) . ?
N5 C15 1.374(10) . ?
N6 C16 1.331(9) . ?
N6 C20 1.355(9) . ?
N7 C26 1.344(8) . ?
N7 C30 1.352(8) . ?
N8 C26 1.374(9) . ?
N8 C25 1.383(8) . ?
N9 C25 1.336(7) . ?
N9 C21 1.349(7) . ?
N10 C41 1.338(7) . ?
N10 C45 1.339(7) . ?
N11 C49 1.328(7) . ?
N11 C48 1.340(7) . ?
N11 Cu2 2.296(5) 2_665 ?
C1 C2 1.369(8) . ?
C2 C3 1.386(9) . ?
C3 C4 1.368(8) . ?
C4 C5 1.402(8) . ?
C6 C7 1.406(8) . ?
C7 C8 1.360(8) . ?
C8 C9 1.393(9) . ?
C9 C10 1.361(8) . ?
C11 C12 1.358(9) . ?
C12 C13 1.387(12) . ?
C13 C14 1.345(12) . ?
C14 C15 1.410(10) . ?
C16 C17 1.417(10) . ?
C17 C18 1.361(16) . ?
C18 C19 1.389(17) . ?
C19 C20 1.347(10) . ?
C21 C22 1.370(8) . ?
C22 C23 1.384(9) . ?
C23 C24 1.365(10) . ?
C24 C25 1.402(9) . ?
C26 C27 1.408(9) . ?
C27 C28 1.351(11) . ?
C28 C29 1.397(12) . ?
C29 C30 1.363(10) . ?
C31 C35 1.540(7) . ?
C31 C32 1.546(8) . ?
C32 C33 1.538(8) . ?
C33 C34 1.486(10) . ?
C34 C35 1.524(8) . ?
C36 C37 1.541(8) . ?
C36 C40 1.543(8) . ?
C37 C38 1.527(8) . ?
C38 C39 1.490(10) . ?
C39 C40 1.533(8) . ?
C41 C42 1.384(8) . ?
C42 C43 1.383(8) . ?
C43 C44 1.391(8) . ?
C43 C46 1.483(7) . ?
C44 C45 1.382(8) . ?
C46 C47 1.385(8) . ?
C46 C50 1.396(8) . ?
C47 C48 1.375(8) . ?
C49 C50 1.404(7) . ?
